data_4108218
loop_
_publ_author_name
'Rajshekhar Ghosh'
'Thomas J. Emge'
'Karsten Krogh-Jespersen'
'Alan S. Goldman'

_publ_contact_author_address
; 
 Department of Chemistry and Chemical Biology
 Rutgers, The State University of New Jersey
 610 Taylor Road
 Piscataway, New Jersey  08854-8087  U.S.A. 
;
_publ_contact_author_email alan.goldman@rutgers.edu
_publ_contact_author_name 'Alan S. Goldman'
_publ_section_title
;
 Combined Experimental and Computational Studies on Carbon-Carbon
 Reductive Elimination from Bis(hydrocarbyl) Complexes of (PCP)Ir
;
_journal_name_full 'Journal of the American Chemical Society'
_journal_page_first 11317
_journal_page_last 11327
_journal_paper_doi 10.1021/ja800434r
_journal_volume 130
_journal_year 2008
_chemical_formula_sum 'C29 H56 B F4 Ir O2 P2'
_chemical_formula_weight 777.69
_chemical_name_systematic
; 
 ? 
;
_space_group_IT_number 2
_symmetry_cell_setting triclinic
_symmetry_space_group_name_Hall '-P 1'
_symmetry_space_group_name_H-M 'P -1'
_atom_sites_solution_hydrogens geom
_atom_sites_solution_primary direct
_atom_sites_solution_secondary difmap
_audit_creation_method SHELXL-97
_cell_angle_alpha 106.138(2)
_cell_angle_beta 97.056(1)
_cell_angle_gamma 110.110(1)
_cell_formula_units_Z 2
_cell_length_a 10.7947(6)
_cell_length_b 11.3126(6)
_cell_length_c 15.4888(8)
_cell_measurement_reflns_used 7830
_cell_measurement_temperature 100(2)
_cell_measurement_theta_max 30.60
_cell_measurement_theta_min 2.56
_cell_volume 1655.37(16)
_computing_cell_refinement 'Bruker SMART'
_computing_data_collection 'Bruker SMART'
_computing_data_reduction 'Bruker SAINT'
_computing_molecular_graphics 'Bruker SHELXTL'
_computing_publication_material 'Bruker SHELXTL'
_computing_structure_refinement 'SHELXL-97 (Sheldrick, 1997)'
_computing_structure_solution 'SHELXS-97 (Sheldrick, 1990)'
_diffrn_ambient_temperature 100(2)
_diffrn_measured_fraction_theta_full 0.983
_diffrn_measured_fraction_theta_max 0.983
_diffrn_measurement_device_type 'CCD area detector'
_diffrn_measurement_method 'phi and omega scans'
_diffrn_radiation_monochromator graphite
_diffrn_radiation_source 'fine-focus sealed tube'
_diffrn_radiation_type MoK\a
_diffrn_radiation_wavelength 0.71073
_diffrn_reflns_av_R_equivalents 0.0194
_diffrn_reflns_av_sigmaI/netI 0.0311
_diffrn_reflns_limit_h_max 15
_diffrn_reflns_limit_h_min -15
_diffrn_reflns_limit_k_max 16
_diffrn_reflns_limit_k_min -16
_diffrn_reflns_limit_l_max 21
_diffrn_reflns_limit_l_min -22
_diffrn_reflns_number 20485
_diffrn_reflns_theta_full 30.60
_diffrn_reflns_theta_max 30.60
_diffrn_reflns_theta_min 2.04
_diffrn_standards_decay_% 0
_diffrn_standards_interval_time 0
_diffrn_standards_number 0
_exptl_absorpt_coefficient_mu 4.176
_exptl_absorpt_correction_T_max 0.7500
_exptl_absorpt_correction_T_min 0.6556
_exptl_absorpt_correction_type multi-scan
_exptl_absorpt_process_details 'Bruker SAINT (SADABS)'
_exptl_crystal_colour red
_exptl_crystal_density_diffrn 1.560
_exptl_crystal_description rod
_exptl_crystal_F_000 788
_exptl_crystal_size_max 0.28
_exptl_crystal_size_mid 0.10
_exptl_crystal_size_min 0.07
_refine_diff_density_max 1.922
_refine_diff_density_min -1.105
_refine_diff_density_rms 0.106
_refine_ls_extinction_method none
_refine_ls_goodness_of_fit_ref 1.000
_refine_ls_hydrogen_treatment mixed
_refine_ls_matrix_type full
_refine_ls_number_parameters 393
_refine_ls_number_reflns 10029
_refine_ls_number_restraints 0
_refine_ls_restrained_S_all 1.000
_refine_ls_R_factor_all 0.0303
_refine_ls_R_factor_gt 0.0275
_refine_ls_shift/su_max 0.001
_refine_ls_shift/su_mean 0.000
_refine_ls_structure_factor_coef Fsqd
_refine_ls_weighting_details 'calc w=1/[\s^2^(Fo^2^)+(0.0290P)^2^+2.4000P] where P=(Fo^2^+2Fc^2^)/3'
_refine_ls_weighting_scheme calc
_refine_ls_wR_factor_gt 0.0630
_refine_ls_wR_factor_ref 0.0641
_reflns_number_gt 9401
_reflns_number_total 10029
_reflns_threshold_expression >2sigma(I)
_cod_data_source_file ja800434r-file006.cif
_cod_data_source_block irmei
_cod_original_cell_volume 1655.36(15)
_cod_database_code 4108218

loop_
_symmetry_equiv_pos_as_xyz
'x, y, z'
'-x, -y, -z'

loop_
_atom_site_label
_atom_site_type_symbol
_atom_site_fract_x
_atom_site_fract_y
_atom_site_fract_z
_atom_site_U_iso_or_equiv
_atom_site_adp_type
_atom_site_occupancy
_atom_site_symmetry_multiplicity
_atom_site_calc_flag
_atom_site_refinement_flags
_atom_site_disorder_assembly
_atom_site_disorder_group
Ir1A Ir 0.32731(1) 0.74840(1) 0.24936(1) 0.01756(3) Uani 0.9319(7) 1 d P A 1
P1A P 0.51376(12) 0.88723(12) 0.21118(10) 0.0219(2) Uani 0.9319(7) 1 d P A 1
P2A P 0.10943(9) 0.60698(9) 0.24559(6) 0.02025(16) Uani 0.9319(7) 1 d P A 1
Ir1B Ir 0.3435 0.7175 0.2183 0.0386(7) Uiso 0.0681(7) 1 d P A 2
P1B P 0.515(3) 0.874(3) 0.1883(15) 0.039(7) Uiso 0.0681(7) 1 d P A 2
P2B P 0.1298(18) 0.5802(18) 0.2309(13) 0.034(5) Uiso 0.0681(7) 1 d P A 2
O1 O 0.4331(2) 0.6519(2) 0.32093(17) 0.0312(4) Uani 1 1 d . . .
H1A H 0.462(4) 0.601(4) 0.277(3) 0.047 Uiso 1 1 d . . .
H1B H 0.492(4) 0.692(4) 0.375(3) 0.047 Uiso 1 1 d . . .
C1 C 0.2291(3) 0.8388(3) 0.19107(19) 0.0247(5) Uani 1 1 d . . .
C2 C 0.3015(3) 0.9610(3) 0.1786(2) 0.0266(5) Uani 1 1 d . A .
C3 C 0.2335(3) 1.0290(3) 0.1432(2) 0.0310(6) Uani 1 1 d . . .
H3 H 0.2842 1.1113 0.1359 0.037 Uiso 1 1 calc R A .
C4 C 0.0923(3) 0.9769(3) 0.1187(2) 0.0331(6) Uani 1 1 d . A .
H4 H 0.0464 1.0232 0.0945 0.040 Uiso 1 1 calc R . .
C5 C 0.0191(3) 0.8574(3) 0.1296(2) 0.0292(6) Uani 1 1 d . . .
H5 H -0.0774 0.8214 0.1123 0.035 Uiso 1 1 calc R A .
C6 C 0.0849(3) 0.7889(3) 0.16566(19) 0.0260(5) Uani 1 1 d . A .
C7 C 0.4554(3) 1.0191(3) 0.2043(2) 0.0307(6) Uani 1 1 d . . .
H7A H 0.4900 1.0930 0.2648 0.037 Uiso 1 1 calc R A 1
H7B H 0.4906 1.0557 0.1570 0.037 Uiso 1 1 calc R A 1
C8 C 0.0015(3) 0.6573(3) 0.1750(2) 0.0347(7) Uani 1 1 d . . .
H8A H -0.0401 0.5874 0.1128 0.042 Uiso 1 1 calc R A 1
H8B H -0.0727 0.6666 0.2044 0.042 Uiso 1 1 calc R A 1
C9 C 0.5228(4) 0.8057(3) 0.0892(2) 0.0341(6) Uani 1 1 d . . .
C10 C 0.6370(4) 0.8955(4) 0.0573(3) 0.0515(10) Uani 1 1 d . A .
H10A H 0.7254 0.9101 0.0935 0.077 Uiso 1 1 calc R . .
H10B H 0.6296 0.9819 0.0667 0.077 Uiso 1 1 calc R . .
H10C H 0.6289 0.8518 -0.0085 0.077 Uiso 1 1 calc R . .
C11 C 0.5415(4) 0.6741(4) 0.0795(2) 0.0408(8) Uani 1 1 d . A .
H11A H 0.5359 0.6282 0.0145 0.061 Uiso 1 1 calc R . .
H11B H 0.4698 0.6163 0.1004 0.061 Uiso 1 1 calc R . .
H11C H 0.6306 0.6940 0.1176 0.061 Uiso 1 1 calc R . .
C12 C 0.3870(4) 0.7719(4) 0.0243(2) 0.0425(8) Uani 1 1 d . A .
H12A H 0.3838 0.7189 -0.0385 0.064 Uiso 1 1 calc R . .
H12B H 0.3781 0.8551 0.0238 0.064 Uiso 1 1 calc R . .
H12C H 0.3122 0.7202 0.0461 0.064 Uiso 1 1 calc R . .
C13 C 0.6897(3) 0.9779(3) 0.2905(2) 0.0340(6) Uani 1 1 d . . .
C14 C 0.7749(4) 1.1048(4) 0.2725(4) 0.0555(11) Uani 1 1 d . A .
H14A H 0.8603 1.1539 0.3204 0.083 Uiso 1 1 calc R . .
H14B H 0.7239 1.1620 0.2740 0.083 Uiso 1 1 calc R . .
H14C H 0.7947 1.0795 0.2116 0.083 Uiso 1 1 calc R . .
C15 C 0.7649(3) 0.8834(4) 0.2833(3) 0.0402(7) Uani 1 1 d . A .
H15A H 0.7816 0.8586 0.2213 0.060 Uiso 1 1 calc R . .
H15B H 0.7092 0.8025 0.2942 0.060 Uiso 1 1 calc R . .
H15C H 0.8519 0.9290 0.3298 0.060 Uiso 1 1 calc R . .
C16 C 0.6757(4) 1.0227(3) 0.3899(3) 0.0419(8) Uani 1 1 d . A .
H16A H 0.7660 1.0654 0.4325 0.063 Uiso 1 1 calc R . .
H16B H 0.6199 0.9445 0.4037 0.063 Uiso 1 1 calc R . .
H16C H 0.6323 1.0868 0.3973 0.063 Uiso 1 1 calc R . .
C17 C 0.0863(3) 0.4360(3) 0.1675(2) 0.0347(6) Uani 1 1 d . . .
C18 C -0.0605(4) 0.3407(4) 0.1157(3) 0.0476(9) Uani 1 1 d . A .
H18A H -0.0607 0.2608 0.0700 0.071 Uiso 1 1 calc R . .
H18B H -0.1028 0.3862 0.0840 0.071 Uiso 1 1 calc R . .
H18C H -0.1120 0.3142 0.1599 0.071 Uiso 1 1 calc R . .
C19 C 0.1500(4) 0.3676(3) 0.2209(3) 0.0482(9) Uani 1 1 d . A .
H19A H 0.0922 0.3361 0.2607 0.072 Uiso 1 1 calc R . .
H19B H 0.2403 0.4317 0.2592 0.072 Uiso 1 1 calc R . .
H19C H 0.1584 0.2912 0.1770 0.072 Uiso 1 1 calc R . .
C20 C 0.1696(4) 0.4724(4) 0.0976(3) 0.0502(9) Uani 1 1 d . A .
H20A H 0.2636 0.5326 0.1309 0.075 Uiso 1 1 calc R . .
H20B H 0.1295 0.5172 0.0638 0.075 Uiso 1 1 calc R . .
H20C H 0.1685 0.3905 0.0537 0.075 Uiso 1 1 calc R . .
C21 C 0.0449(3) 0.5998(3) 0.3512(2) 0.0330(6) Uani 1 1 d . . .
C22 C -0.0791(4) 0.4705(4) 0.3338(3) 0.0477(9) Uani 1 1 d . A .
H22A H -0.0516 0.3946 0.3214 0.071 Uiso 1 1 calc R . .
H22B H -0.1482 0.4561 0.2802 0.071 Uiso 1 1 calc R . .
H22C H -0.1168 0.4782 0.3885 0.071 Uiso 1 1 calc R . .
C23 C 0.1610(4) 0.6121(4) 0.4264(2) 0.0411(8) Uani 1 1 d . A .
H23A H 0.1297 0.6108 0.4830 0.062 Uiso 1 1 calc R . .
H23B H 0.2389 0.6966 0.4394 0.062 Uiso 1 1 calc R . .
H23C H 0.1880 0.5369 0.4044 0.062 Uiso 1 1 calc R . .
C24 C 0.0021(4) 0.7177(4) 0.3857(3) 0.0492(9) Uani 1 1 d . A .
H24A H -0.0093 0.7286 0.4488 0.074 Uiso 1 1 calc R . .
H24B H -0.0841 0.6995 0.3448 0.074 Uiso 1 1 calc R . .
H24C H 0.0724 0.8000 0.3854 0.074 Uiso 1 1 calc R . .
C25 C 0.3560(3) 0.8937(3) 0.3740(2) 0.0330(6) Uani 1 1 d . . .
H25A H 0.410(4) 0.990(4) 0.370(3) 0.049 Uiso 1 1 d . . .
H25B H 0.419(4) 0.877(4) 0.424(3) 0.049 Uiso 1 1 d . . .
H25C H 0.252(4) 0.873(4) 0.386(3) 0.049 Uiso 1 1 d . . .
B1 B 0.5907(4) 0.4465(4) 0.2263(3) 0.0415(9) Uani 1 1 d . . .
F1 F 0.4636(2) 0.4378(3) 0.1860(2) 0.0621(7) Uani 1 1 d . . .
F2 F 0.6291(3) 0.5335(3) 0.3174(2) 0.0788(9) Uani 1 1 d . . .
F3 F 0.6854(2) 0.5007(3) 0.1801(2) 0.0605(7) Uani 1 1 d . . .
F4 F 0.5857(2) 0.3237(2) 0.22309(19) 0.0551(6) Uani 1 1 d . . .
O2 O 0.5797(3) 0.7667(3) 0.4974(2) 0.0610(8) Uani 1 1 d . . .
C26 C 0.5197(4) 0.6921(4) 0.5539(3) 0.0530(10) Uani 1 1 d . . .
H26A H 0.4599 0.5985 0.5150 0.064 Uiso 1 1 calc R . .
H26B H 0.4650 0.7337 0.5881 0.064 Uiso 1 1 calc R . .
C27 C 0.6368(4) 0.6951(5) 0.6211(3) 0.0576(11) Uani 1 1 d . . .
H27A H 0.6452 0.6076 0.6027 0.069 Uiso 1 1 calc R . .
H27B H 0.6236 0.7168 0.6849 0.069 Uiso 1 1 calc R . .
C28A C 0.7627(10) 0.8054(11) 0.6147(7) 0.0486(13) Uani 0.409(7) 1 d P . .
H28A H 0.7795 0.8939 0.6600 0.058 Uiso 0.409(7) 1 calc PR . .
H28B H 0.8446 0.7855 0.6253 0.058 Uiso 0.409(7) 1 calc PR . .
C28B C 0.7436(7) 0.7110(7) 0.5645(5) 0.0486(13) Uani 0.591(7) 1 d P . .
H28C H 0.8362 0.7520 0.6061 0.058 Uiso 0.591(7) 1 d P . .
H28D H 0.7310 0.6237 0.5201 0.058 Uiso 0.591(7) 1 d P . .
C29 C 0.7243(5) 0.8009(5) 0.5172(3) 0.0641(12) Uani 1 1 d . . .
H29A H 0.7735 0.8891 0.5115 0.077 Uiso 1 1 calc R . .
H29B H 0.7460 0.7324 0.4739 0.077 Uiso 1 1 calc R . .

loop_
_atom_site_aniso_label
_atom_site_aniso_U_11
_atom_site_aniso_U_22
_atom_site_aniso_U_33
_atom_site_aniso_U_23
_atom_site_aniso_U_13
_atom_site_aniso_U_12
Ir1A 0.02069(5) 0.01474(5) 0.01753(5) 0.00729(4) 0.00476(3) 0.00594(4)
P1A 0.0258(5) 0.0180(4) 0.0250(6) 0.0107(4) 0.0108(4) 0.0080(3)
P2A 0.0209(4) 0.0191(4) 0.0196(4) 0.0099(3) 0.0022(3) 0.0049(3)
O1 0.0318(11) 0.0308(11) 0.0336(11) 0.0159(9) 0.0034(9) 0.0131(9)
C1 0.0292(13) 0.0249(13) 0.0242(12) 0.0126(10) 0.0083(10) 0.0118(10)
C2 0.0336(14) 0.0239(13) 0.0287(13) 0.0131(11) 0.0122(11) 0.0142(11)
C3 0.0446(17) 0.0272(14) 0.0318(15) 0.0164(12) 0.0162(13) 0.0194(13)
C4 0.0467(17) 0.0359(16) 0.0301(15) 0.0163(12) 0.0128(13) 0.0270(14)
C5 0.0340(14) 0.0373(15) 0.0265(13) 0.0158(12) 0.0099(11) 0.0214(13)
C6 0.0290(13) 0.0304(14) 0.0236(12) 0.0152(11) 0.0082(10) 0.0121(11)
C7 0.0339(15) 0.0221(13) 0.0413(16) 0.0168(12) 0.0149(12) 0.0106(11)
C8 0.0261(14) 0.0410(17) 0.0420(17) 0.0282(14) 0.0039(12) 0.0093(12)
C9 0.0472(18) 0.0374(16) 0.0319(15) 0.0196(13) 0.0210(13) 0.0235(14)
C10 0.063(2) 0.062(2) 0.058(2) 0.041(2) 0.039(2) 0.035(2)
C11 0.054(2) 0.0413(18) 0.0379(17) 0.0144(14) 0.0209(15) 0.0277(16)
C12 0.060(2) 0.050(2) 0.0279(15) 0.0165(14) 0.0145(15) 0.0303(18)
C13 0.0257(14) 0.0267(14) 0.0458(18) 0.0142(13) 0.0067(12) 0.0053(11)
C14 0.0344(18) 0.041(2) 0.089(3) 0.035(2) 0.0134(19) 0.0031(15)
C15 0.0312(16) 0.0412(18) 0.052(2) 0.0194(16) 0.0122(14) 0.0159(14)
C16 0.0379(17) 0.0328(16) 0.0443(19) 0.0059(14) 0.0021(14) 0.0101(14)
C17 0.0346(15) 0.0278(14) 0.0313(15) 0.0033(12) -0.0012(12) 0.0086(12)
C18 0.0437(19) 0.0302(16) 0.044(2) 0.0001(14) -0.0108(15) 0.0034(14)
C19 0.0449(19) 0.0246(15) 0.063(2) 0.0069(15) -0.0076(17) 0.0130(14)
C20 0.049(2) 0.057(2) 0.0320(17) 0.0022(16) 0.0087(15) 0.0181(18)
C21 0.0316(14) 0.0378(16) 0.0285(14) 0.0153(12) 0.0089(11) 0.0087(12)
C22 0.0378(18) 0.056(2) 0.0424(19) 0.0273(17) 0.0097(15) 0.0019(16)
C23 0.0410(18) 0.051(2) 0.0260(15) 0.0198(14) 0.0034(13) 0.0088(15)
C24 0.0383(18) 0.057(2) 0.045(2) 0.0059(17) 0.0110(15) 0.0191(17)
C25 0.0346(15) 0.0279(14) 0.0298(15) 0.0050(12) 0.0084(12) 0.0083(12)
B1 0.0369(19) 0.0328(18) 0.057(3) 0.0143(17) 0.0158(18) 0.0163(16)
F1 0.0412(12) 0.0794(18) 0.0856(19) 0.0443(15) 0.0217(12) 0.0323(12)
F2 0.0593(16) 0.0700(18) 0.0764(19) -0.0168(15) 0.0194(14) 0.0217(14)
F3 0.0444(12) 0.0649(16) 0.0888(19) 0.0463(15) 0.0269(13) 0.0219(12)
F4 0.0509(13) 0.0309(10) 0.0813(17) 0.0229(11) 0.0094(12) 0.0130(9)
O2 0.0663(19) 0.0534(17) 0.0522(17) 0.0114(14) -0.0183(14) 0.0268(15)
C26 0.061(2) 0.058(2) 0.042(2) 0.0082(18) -0.0008(18) 0.037(2)
C27 0.061(3) 0.080(3) 0.041(2) 0.018(2) 0.0058(18) 0.044(2)
C28A 0.056(3) 0.059(3) 0.039(3) 0.019(2) 0.002(2) 0.034(3)
C28B 0.056(3) 0.059(3) 0.039(3) 0.019(2) 0.002(2) 0.034(3)
C29 0.064(3) 0.060(3) 0.060(3) 0.018(2) -0.007(2) 0.024(2)

loop_
_atom_type_symbol
_atom_type_description
_atom_type_scat_dispersion_real
_atom_type_scat_dispersion_imag
_atom_type_scat_source
C C 0.0033 0.0016 'International Tables Vol C Tables 4.2.6.8 and 6.1.1.4'
H H 0.0000 0.0000 'International Tables Vol C Tables 4.2.6.8 and 6.1.1.4'
O O 0.0106 0.0060 'International Tables Vol C Tables 4.2.6.8 and 6.1.1.4'
P P 0.1023 0.0942 'International Tables Vol C Tables 4.2.6.8 and 6.1.1.4'
Ir Ir -1.4442 7.9887 'International Tables Vol C Tables 4.2.6.8 and 6.1.1.4'
B B 0.0013 0.0007 'International Tables Vol C Tables 4.2.6.8 and 6.1.1.4'
F F 0.0171 0.0103 'International Tables Vol C Tables 4.2.6.8 and 6.1.1.4'

loop_
_geom_angle_atom_site_label_1
_geom_angle_atom_site_label_2
_geom_angle_atom_site_label_3
_geom_angle
C1 Ir1A C25 86.53(13)
C1 Ir1A O1 176.97(10)
C25 Ir1A O1 90.80(12)
C1 Ir1A P2A 83.84(8)
C25 Ir1A P2A 96.28(9)
O1 Ir1A P2A 95.04(6)
C1 Ir1A P1A 82.90(8)
C25 Ir1A P1A 93.18(10)
O1 Ir1A P1A 98.69(7)
P2A Ir1A P1A 163.20(4)
C7 P1A C13 105.25(15)
C7 P1A C9 104.66(15)
C13 P1A C9 110.26(16)
C7 P1A Ir1A 99.62(11)
C13 P1A Ir1A 123.47(12)
C9 P1A Ir1A 111.14(12)
C8 P2A C21 108.08(16)
C8 P2A C17 103.65(16)
C21 P2A C17 111.98(15)
C8 P2A Ir1A 102.33(10)
C21 P2A Ir1A 123.80(11)
C17 P2A Ir1A 104.92(11)
Ir1A O1 H1A 107(3)
Ir1A O1 H1B 125(3)
H1A O1 H1B 112(4)
C2 C1 C6 116.8(2)
C2 C1 Ir1A 120.9(2)
C6 C1 Ir1A 122.2(2)
C3 C2 C1 121.2(3)
C3 C2 C7 119.5(3)
C1 C2 C7 119.3(2)
C4 C3 C2 120.3(3)
C4 C3 H3 119.8
C2 C3 H3 119.8
C5 C4 C3 119.6(3)
C5 C4 H4 120.2
C3 C4 H4 120.2
C4 C5 C6 120.9(3)
C4 C5 H5 119.6
C6 C5 H5 119.6
C5 C6 C1 121.0(3)
C5 C6 C8 119.4(3)
C1 C6 C8 119.6(2)
C2 C7 P1A 109.21(19)
C2 C7 H7A 109.8
P1A C7 H7A 109.8
C2 C7 H7B 109.8
P1A C7 H7B 109.8
H7A C7 H7B 108.3
C6 C8 P2A 110.1(2)
C6 C8 H8A 109.6
P2A C8 H8A 109.6
C6 C8 H8B 109.6
P2A C8 H8B 109.6
H8A C8 H8B 108.2
C12 C9 C10 108.1(3)
C12 C9 C11 108.2(3)
C10 C9 C11 108.7(3)
C12 C9 P1A 107.5(2)
C10 C9 P1A 113.8(3)
C11 C9 P1A 110.5(2)
C9 C10 H10A 109.5
C9 C10 H10B 109.5
H10A C10 H10B 109.5
C9 C10 H10C 109.5
H10A C10 H10C 109.5
H10B C10 H10C 109.5
C9 C11 H11A 109.5
C9 C11 H11B 109.5
H11A C11 H11B 109.5
C9 C11 H11C 109.5
H11A C11 H11C 109.5
H11B C11 H11C 109.5
C9 C12 H12A 109.5
C9 C12 H12B 109.5
H12A C12 H12B 109.5
C9 C12 H12C 109.5
H12A C12 H12C 109.5
H12B C12 H12C 109.5
C16 C13 C14 106.9(3)
C16 C13 C15 107.7(3)
C14 C13 C15 110.2(3)
C16 C13 P1A 108.2(2)
C14 C13 P1A 113.0(3)
C15 C13 P1A 110.6(2)
C13 C14 H14A 109.5
C13 C14 H14B 109.5
H14A C14 H14B 109.5
C13 C14 H14C 109.5
H14A C14 H14C 109.5
H14B C14 H14C 109.5
C13 C15 H15A 109.5
C13 C15 H15B 109.5
H15A C15 H15B 109.5
C13 C15 H15C 109.5
H15A C15 H15C 109.5
H15B C15 H15C 109.5
C13 C16 H16A 109.5
C13 C16 H16B 109.5
H16A C16 H16B 109.5
C13 C16 H16C 109.5
H16A C16 H16C 109.5
H16B C16 H16C 109.5
C19 C17 C18 109.5(3)
C19 C17 C20 109.3(3)
C18 C17 C20 109.7(3)
C19 C17 P2A 110.9(2)
C18 C17 P2A 115.6(2)
C20 C17 P2A 101.5(2)
C17 C18 H18A 109.5
C17 C18 H18B 109.5
H18A C18 H18B 109.5
C17 C18 H18C 109.5
H18A C18 H18C 109.5
H18B C18 H18C 109.5
C17 C19 H19A 109.5
C17 C19 H19B 109.5
H19A C19 H19B 109.5
C17 C19 H19C 109.5
H19A C19 H19C 109.5
H19B C19 H19C 109.5
C17 C20 H20A 109.5
C17 C20 H20B 109.5
H20A C20 H20B 109.5
C17 C20 H20C 109.5
H20A C20 H20C 109.5
H20B C20 H20C 109.5
C22 C21 C24 107.4(3)
C22 C21 C23 109.4(3)
C24 C21 C23 109.5(3)
C22 C21 P2A 113.2(2)
C24 C21 P2A 109.0(2)
C23 C21 P2A 108.2(2)
C21 C22 H22A 109.5
C21 C22 H22B 109.5
H22A C22 H22B 109.5
C21 C22 H22C 109.5
H22A C22 H22C 109.5
H22B C22 H22C 109.5
C21 C23 H23A 109.5
C21 C23 H23B 109.5
H23A C23 H23B 109.5
C21 C23 H23C 109.5
H23A C23 H23C 109.5
H23B C23 H23C 109.5
C21 C24 H24A 109.5
C21 C24 H24B 109.5
H24A C24 H24B 109.5
C21 C24 H24C 109.5
H24A C24 H24C 109.5
H24B C24 H24C 109.5
Ir1A C25 H25A 109(2)
Ir1A C25 H25B 106(2)
H25A C25 H25B 108(3)
Ir1A C25 H25C 104(2)
H25A C25 H25C 117(3)
H25B C25 H25C 112(3)
F4 B1 F3 109.8(3)
F4 B1 F2 110.9(4)
F3 B1 F2 108.2(3)
F4 B1 F1 110.7(3)
F3 B1 F1 109.5(3)
F2 B1 F1 107.7(3)
C26 O2 C29 109.6(3)
O2 C26 C27 106.5(4)
O2 C26 H26A 110.4
C27 C26 H26A 110.4
O2 C26 H26B 110.4
C27 C26 H26B 110.4
H26A C26 H26B 108.6
C26 C27 C28A 104.5(5)
C26 C27 H27A 110.9
C28A C27 H27A 110.9
C26 C27 H27B 110.9
C28A C27 H27B 110.9
H27A C27 H27B 108.9
C29 C28A C27 102.4(6)
C29 C28A H28A 111.3
C27 C28A H28A 111.3
C29 C28A H28B 111.3
C27 C28A H28B 111.3
H28A C28A H28B 109.2
H28C C28B H28D 108.7(6)
O2 C29 C28A 105.4(5)
O2 C29 H29A 110.7
C28A C29 H29A 110.7
O2 C29 H29B 110.7
C28A C29 H29B 110.7
H29A C29 H29B 108.8

loop_
_geom_bond_atom_site_label_1
_geom_bond_atom_site_label_2
_geom_bond_distance
Ir1A C1 2.002(3)
Ir1A C25 2.065(3)
Ir1A O1 2.223(2)
Ir1A P2A 2.3285(9)
Ir1A P1A 2.3457(11)
P1A C7 1.831(3)
P1A C13 1.885(3)
P1A C9 1.890(3)
P2A C8 1.835(3)
P2A C21 1.867(3)
P2A C17 1.886(3)
O1 H1A 0.92(4)
O1 H1B 0.87(4)
C1 C2 1.414(4)
C1 C6 1.421(4)
C2 C3 1.398(4)
C2 C7 1.514(4)
C3 C4 1.390(5)
C3 H3 0.9500
C4 C5 1.380(4)
C4 H4 0.9500
C5 C6 1.392(4)
C5 H5 0.9500
C6 C8 1.510(4)
C7 H7A 0.9900
C7 H7B 0.9900
C8 H8A 0.9900
C8 H8B 0.9900
C9 C12 1.531(5)
C9 C10 1.537(5)
C9 C11 1.539(4)
C10 H10A 0.9800
C10 H10B 0.9800
C10 H10C 0.9800
C11 H11A 0.9800
C11 H11B 0.9800
C11 H11C 0.9800
C12 H12A 0.9800
C12 H12B 0.9800
C12 H12C 0.9800
C13 C16 1.525(5)
C13 C14 1.537(5)
C13 C15 1.539(5)
C14 H14A 0.9800
C14 H14B 0.9800
C14 H14C 0.9800
C15 H15A 0.9800
C15 H15B 0.9800
C15 H15C 0.9800
C16 H16A 0.9800
C16 H16B 0.9800
C16 H16C 0.9800
C17 C19 1.529(5)
C17 C18 1.533(5)
C17 C20 1.544(5)
C18 H18A 0.9800
C18 H18B 0.9800
C18 H18C 0.9800
C19 H19A 0.9800
C19 H19B 0.9800
C19 H19C 0.9800
C20 H20A 0.9800
C20 H20B 0.9800
C20 H20C 0.9800
C21 C22 1.532(5)
C21 C24 1.538(5)
C21 C23 1.540(4)
C22 H22A 0.9800
C22 H22B 0.9800
C22 H22C 0.9800
C23 H23A 0.9800
C23 H23B 0.9800
C23 H23C 0.9800
C24 H24A 0.9800
C24 H24B 0.9800
C24 H24C 0.9800
C25 H25A 1.07(4)
C25 H25B 1.06(4)
C25 H25C 1.11(4)
B1 F4 1.358(4)
B1 F3 1.388(5)
B1 F2 1.391(5)
B1 F1 1.395(5)
O2 C26 1.440(6)
O2 C29 1.442(6)
C26 C27 1.519(5)
C26 H26A 0.9900
C26 H26B 0.9900
C27 C28A 1.533(12)
C27 H27A 0.9900
C27 H27B 0.9900
C28A C29 1.499(10)
C28A H28A 0.9900
C28A H28B 0.9900
C28B H28C 0.994(7)
C28B H28D 0.987(7)
C29 H29A 0.9900
C29 H29B 0.9900

loop_
_geom_hbond_atom_site_label_D
_geom_hbond_atom_site_label_H
_geom_hbond_atom_site_label_A
_geom_hbond_distance_DH
_geom_hbond_distance_HA
_geom_hbond_distance_DA
_geom_hbond_angle_DHA
O1 H1B O2 0.87(4) 1.83(4) 2.686(4) 167(4)
O1 H1A F1 0.92(4) 1.99(4) 2.872(4) 158(4)
O1 H1A F2 0.92(4) 2.27(4) 2.866(4) 122(3)

loop_
_geom_torsion_atom_site_label_1
_geom_torsion_atom_site_label_2
_geom_torsion_atom_site_label_3
_geom_torsion_atom_site_label_4
_geom_torsion
C1 Ir1A P1A C7 23.03(14)
C25 Ir1A P1A C7 -63.07(15)
O1 Ir1A P1A C7 -154.36(13)
P2A Ir1A P1A C7 61.2(2)
C1 Ir1A P1A C13 138.62(16)
C25 Ir1A P1A C13 52.52(17)
O1 Ir1A P1A C13 -38.77(15)
P2A Ir1A P1A C13 176.79(16)
C1 Ir1A P1A C9 -86.90(14)
C25 Ir1A P1A C9 -172.99(15)
O1 Ir1A P1A C9 95.71(13)
P2A Ir1A P1A C9 -48.7(2)
C1 Ir1A P2A C8 9.45(15)
C25 Ir1A P2A C8 95.25(16)
O1 Ir1A P2A C8 -173.38(14)
P1A Ir1A P2A C8 -28.6(2)
C1 Ir1A P2A C21 -112.47(16)
C25 Ir1A P2A C21 -26.66(17)
O1 Ir1A P2A C21 64.70(15)
P1A Ir1A P2A C21 -150.55(17)
C1 Ir1A P2A C17 117.41(13)
C25 Ir1A P2A C17 -156.79(15)
O1 Ir1A P2A C17 -65.42(13)
P1A Ir1A P2A C17 79.33(18)
C25 Ir1A C1 C2 75.4(2)
P2A Ir1A C1 C2 172.1(2)
P1A Ir1A C1 C2 -18.2(2)
C25 Ir1A C1 C6 -100.6(2)
P2A Ir1A C1 C6 -3.9(2)
P1A Ir1A C1 C6 165.7(2)
C6 C1 C2 C3 0.2(4)
Ir1A C1 C2 C3 -176.0(2)
C6 C1 C2 C7 -179.9(3)
Ir1A C1 C2 C7 3.8(4)
C1 C2 C3 C4 -0.5(4)
C7 C2 C3 C4 179.6(3)
C2 C3 C4 C5 0.1(5)
C3 C4 C5 C6 0.6(5)
C4 C5 C6 C1 -0.9(4)
C4 C5 C6 C8 -178.9(3)
C2 C1 C6 C5 0.5(4)
Ir1A C1 C6 C5 176.7(2)
C2 C1 C6 C8 178.5(3)
Ir1A C1 C6 C8 -5.3(4)
C3 C2 C7 P1A -161.5(2)
C1 C2 C7 P1A 18.6(3)
C13 P1A C7 C2 -156.0(2)
C9 P1A C7 C2 87.8(2)
Ir1A P1A C7 C2 -27.2(2)
C5 C6 C8 P2A -168.2(2)
C1 C6 C8 P2A 13.7(4)
C21 P2A C8 C6 117.9(2)
C17 P2A C8 C6 -123.1(2)
Ir1A P2A C8 C6 -14.2(3)
C7 P1A C9 C12 -50.3(3)
C13 P1A C9 C12 -163.0(2)
Ir1A P1A C9 C12 56.3(2)
C7 P1A C9 C10 69.3(3)
C13 P1A C9 C10 -43.4(3)
Ir1A P1A C9 C10 176.0(2)
C7 P1A C9 C11 -168.1(2)
C13 P1A C9 C11 79.2(3)
Ir1A P1A C9 C11 -61.5(3)
C7 P1A C13 C16 76.5(2)
C9 P1A C13 C16 -171.1(2)
Ir1A P1A C13 C16 -36.3(3)
C7 P1A C13 C14 -41.6(3)
C9 P1A C13 C14 70.8(3)
Ir1A P1A C13 C14 -154.4(2)
C7 P1A C13 C15 -165.7(2)
C9 P1A C13 C15 -53.3(3)
Ir1A P1A C13 C15 81.5(3)
C8 P2A C17 C19 -170.2(3)
C21 P2A C17 C19 -54.0(3)
Ir1A P2A C17 C19 82.8(3)
C8 P2A C17 C18 -44.8(3)
C21 P2A C17 C18 71.5(3)
Ir1A P2A C17 C18 -151.8(2)
C8 P2A C17 C20 73.7(2)
C21 P2A C17 C20 -170.0(2)
Ir1A P2A C17 C20 -33.2(2)
C8 P2A C21 C22 80.1(3)
C17 P2A C21 C22 -33.5(3)
Ir1A P2A C21 C22 -160.7(2)
C8 P2A C21 C24 -39.4(3)
C17 P2A C21 C24 -152.9(2)
Ir1A P2A C21 C24 79.9(2)
C8 P2A C21 C23 -158.4(2)
C17 P2A C21 C23 88.0(3)
Ir1A P2A C21 C23 -39.2(3)
C29 O2 C26 C27 7.2(4)
O2 C26 C27 C28A 14.4(6)
C26 C27 C28A C29 -29.4(7)
C26 O2 C29 C28A -26.6(6)
C27 C28A C29 O2 34.2(7)
